data_7231546
loop_
_publ_author_name
'Yamashita, Yohei'
'Maki, Daisuke'
'Sakurai, Shiho'
'Fuse, Takumi'
'Matsumoto, Shoji'
'Akazome, Motohiro'

_publ_section_title
;
 Preparation of chiral 3-oxocycloalkanecarbonitrile and its derivatives by
 crystallization-induced diastereomer transformation of ketals with chiral
 1,2-diphenylethane-1,2-diol
;
_journal_issue 57
_journal_name_full 'RSC Advances'
_journal_page_first 32601
_journal_paper_doi 10.1039/C8RA06611F
_journal_volume 8
_journal_year 2018
_chemical_absolute_configuration syn
_chemical_formula_sum 'C20 H21 N O3'
_chemical_formula_weight 323.38
_space_group_crystal_system monoclinic
_space_group_IT_number 4
_space_group_name_Hall 'P 2yb'
_space_group_name_H-M_alt 'P 1 21 1'
_symmetry_space_group_name_Hall 'P 2yb'
_symmetry_space_group_name_H-M 'P 1 21 1'
_atom_sites_solution_hydrogens mixed
_audit_update_record
;
2018-08-24 deposited with the CCDC.
2018-09-10 downloaded from the CCDC.
;
_cell_angle_alpha 90
_cell_angle_beta 98.263(2)
_cell_angle_gamma 90
_cell_formula_units_Z 2
_cell_length_a 6.2884(3)
_cell_length_b 9.3902(5)
_cell_length_c 14.9711(7)
_cell_measurement_reflns_used 7776
_cell_measurement_temperature 173
_cell_measurement_theta_max 68.1775
_cell_measurement_theta_min 5.5779
_cell_volume 874.86(7)
_computing_cell_refinement 'SAINT V8.34A (Bruker AXS Inc., 2013)'
_computing_data_collection 'APEX2 (Bruker AXS, 2006)'
_computing_data_reduction 'SAINT V8.34A (Bruker AXS Inc., 2013)'
_computing_molecular_graphics 'XSHEL (Bruker AXS,2002)'
_computing_publication_material 'XCIF (Bruker AXS, 2001)'
_computing_structure_refinement 'SHELXL-2013 (Sheldrick, 2013)'
_computing_structure_solution 'SHELXS-97 (Sheldrick, 1997)'
_diffrn_ambient_temperature 173
_diffrn_detector_area_resol_mean 8.3333
_diffrn_measured_fraction_theta_full 0.964
_diffrn_measured_fraction_theta_max 0.964
_diffrn_measurement_device_type 'Bruker APEXII Ultra CCD area detector'
_diffrn_measurement_method 'Phi and Omega scans'
_diffrn_radiation_monochromator 'Bruker Helios multilayer confocal mirror'
_diffrn_radiation_type CuK\a
_diffrn_radiation_wavelength 1.54178
_diffrn_reflns_av_R_equivalents 0.0218
_diffrn_reflns_av_unetI/netI 0.0305
_diffrn_reflns_limit_h_max 6
_diffrn_reflns_limit_h_min -7
_diffrn_reflns_limit_k_max 11
_diffrn_reflns_limit_k_min -11
_diffrn_reflns_limit_l_max 17
_diffrn_reflns_limit_l_min -18
_diffrn_reflns_number 8323
_diffrn_reflns_theta_full 68.172
_diffrn_reflns_theta_max 68.172
_diffrn_reflns_theta_min 2.983
_diffrn_source 'Bruker TXS fine-focus rotating anode'
_exptl_absorpt_coefficient_mu 0.662
_exptl_absorpt_correction_T_max 0.97
_exptl_absorpt_correction_T_min 0.85
_exptl_absorpt_correction_type empirical
_exptl_absorpt_process_details 'SADABS (Sheldrick 1996)'
_exptl_crystal_colour colourless
_exptl_crystal_density_diffrn 1.228
_exptl_crystal_density_method 'not measured'
_exptl_crystal_description Plate
_exptl_crystal_F_000 344
_exptl_crystal_size_max 0.500
_exptl_crystal_size_mid 0.250
_exptl_crystal_size_min 0.050
_refine_diff_density_max 0.215
_refine_diff_density_min -0.109
_refine_ls_abs_structure_details
;
Flack x determined using 1150 quotients [(I+)-(I-)]/[(I+)+(I-)]
(Parsons, Flack and Wagner, Acta Cryst. B69 (2013) 249-259).
;
_refine_ls_abs_structure_Flack 0.11(7)
_refine_ls_extinction_method none
_refine_ls_goodness_of_fit_ref 1.035
_refine_ls_hydrogen_treatment mixed
_refine_ls_matrix_type full
_refine_ls_number_parameters 225
_refine_ls_number_reflns 2857
_refine_ls_number_restraints 1
_refine_ls_restrained_S_all 1.035
_refine_ls_R_factor_all 0.0367
_refine_ls_R_factor_gt 0.0359
_refine_ls_shift/su_max 0.000
_refine_ls_shift/su_mean 0.000
_refine_ls_structure_factor_coef Fsqd
_refine_ls_weighting_details 'w=1/[\s^2^(Fo^2^)+(0.0565P)^2^+0.1724P] where P=(Fo^2^+2Fc^2^)/3'
_refine_ls_weighting_scheme calc
_refine_ls_wR_factor_gt 0.0995
_refine_ls_wR_factor_ref 0.1005
_reflns_number_gt 2790
_reflns_number_total 2857
_reflns_threshold_expression 'I > 2\s(I)'
_cod_data_source_file c8ra06611f2.cif
_cod_data_source_block (S)-3a
_cod_database_code 7231546

loop_
_space_group_symop_operation_xyz
'x, y, z'
'-x, y+1/2, -z'

loop_
_atom_site_type_symbol
_atom_site_label
_atom_site_fract_x
_atom_site_fract_y
_atom_site_fract_z
_atom_site_U_iso_or_equiv
_atom_site_adp_type
_atom_site_calc_flag
_atom_site_refinement_flags_adp
_atom_site_refinement_flags_posn
_atom_site_occupancy
O O1 0.4442(3) 0.5084(2) 0.66340(11) 0.0406(4) Uani d . . 1
O O2 0.5745(3) 0.6876(2) 0.75799(12) 0.0463(5) Uani d . . 1
N N1 -0.0690(4) 0.7992(4) 0.43186(17) 0.0582(7) Uani d . . 1
C C8 0.6256(4) 0.5569(3) 0.80410(16) 0.0365(5) Uani d . . 1
H H8 0.5118 0.5354 0.8424 0.044 Uiso calc U R 1
O O3 0.0989(4) 0.9690(3) 0.5201(2) 0.0876(10) Uani d . . 1
C C1 0.4792(4) 0.6583(3) 0.66739(16) 0.0384(5) Uani d . . 1
C C11 1.1870(4) 0.6696(3) 0.90822(19) 0.0478(6) Uani d . . 1
H H11 1.2908 0.7396 0.8991 0.057 Uiso calc U R 1
C C9 0.8399(4) 0.5646(3) 0.86373(15) 0.0360(5) Uani d . . 1
C C10 0.9925(4) 0.6658(3) 0.85160(16) 0.0398(5) Uani d . . 1
H H10 0.9638 0.7333 0.8041 0.048 Uiso calc U R 1
C C7 0.6109(4) 0.4478(3) 0.72755(16) 0.0373(5) Uani d . . 1
H H7 0.749 0.4449 0.7018 0.045 Uiso calc U R 1
C C4 0.2389(4) 0.7328(3) 0.53890(18) 0.0460(6) Uani d . . 1
H H4 0.1866 0.6367 0.5167 0.055 Uiso calc U R 1
C C15 0.5482(4) 0.3003(3) 0.75256(17) 0.0454(6) Uani d . . 1
C C6 0.0819(4) 0.8454(3) 0.4964(2) 0.0509(7) Uani d . . 1
C C5 0.2661(4) 0.7338(3) 0.64061(18) 0.0440(6) Uani d . . 1
H H5A 0.1476 0.6819 0.6632 0.053 Uiso calc U R 1
H H5B 0.2713 0.8324 0.6642 0.053 Uiso calc U R 1
C C12 1.2313(5) 0.5737(4) 0.97720(19) 0.0581(8) Uani d . . 1
H H12 1.3642 0.5779 1.0164 0.07 Uiso calc U R 1
C C2 0.6203(4) 0.7085(3) 0.59827(18) 0.0447(6) Uani d . . 1
H H2A 0.713 0.7886 0.6228 0.054 Uiso calc U R 1
H H2B 0.7129 0.6298 0.5824 0.054 Uiso calc U R 1
C C18 0.4448(10) 0.0279(4) 0.8016(3) 0.0874(15) Uani d . . 1
H H18 0.4098 -0.0657 0.8187 0.105 Uiso calc U R 1
C C20 0.3591(5) 0.2773(4) 0.7880(2) 0.0590(8) Uani d . . 1
H H20 0.2658 0.3548 0.7951 0.071 Uiso calc U R 1
C C16 0.6814(6) 0.1862(3) 0.7414(2) 0.0608(8) Uani d . . 1
H H16 0.8102 0.2013 0.7165 0.073 Uiso calc U R 1
C C3 0.4677(5) 0.7557(5) 0.5161(2) 0.0681(10) Uani d . . 1
H H3A 0.4902 0.6984 0.4628 0.082 Uiso calc U R 1
H H3B 0.4911 0.8573 0.5029 0.082 Uiso calc U R 1
C C17 0.6283(10) 0.0504(4) 0.7663(3) 0.0825(13) Uani d . . 1
H H17 0.7209 -0.0272 0.7586 0.099 Uiso calc U R 1
C C13 1.0823(6) 0.4716(5) 0.9893(2) 0.0708(10) Uani d . . 1
H H13 1.1134 0.4034 1.0362 0.085 Uiso calc U R 1
C C14 0.8865(5) 0.4673(4) 0.9333(2) 0.0593(8) Uani d . . 1
H H14 0.7835 0.397 0.9428 0.071 Uiso calc U R 1
C C19 0.3062(7) 0.1405(5) 0.8132(3) 0.0800(13) Uani d . . 1
H H19 0.1776 0.1239 0.838 0.096 Uiso calc U R 1
H H1N -0.092(5) 0.698(4) 0.4239(19) 0.043(8) Uiso d . . 1
H H2N -0.170(8) 0.858(6) 0.406(3) 0.086(13) Uiso d . . 1

loop_
_atom_site_aniso_label
_atom_site_aniso_U_11
_atom_site_aniso_U_22
_atom_site_aniso_U_33
_atom_site_aniso_U_12
_atom_site_aniso_U_13
_atom_site_aniso_U_23
O1 0.0458(9) 0.0354(9) 0.0371(9) 0.0021(7) -0.0063(7) 0.0028(7)
O2 0.0664(11) 0.0288(9) 0.0389(8) 0.0073(8) -0.0083(7) 0.0019(7)
N1 0.0439(12) 0.080(2) 0.0481(13) 0.0101(14) -0.0028(10) 0.0122(14)
C8 0.0463(12) 0.0275(13) 0.0348(11) 0.0031(10) 0.0022(9) 0.0015(9)
O3 0.0725(16) 0.0431(15) 0.132(2) -0.0040(11) -0.0348(15) 0.0269(14)
C1 0.0428(12) 0.0322(13) 0.0381(12) 0.0035(10) -0.0016(9) 0.0021(10)
C11 0.0488(13) 0.0439(15) 0.0515(14) -0.0059(12) 0.0105(11) -0.0058(13)
C9 0.0471(12) 0.0315(12) 0.0284(11) 0.0014(10) 0.0021(9) -0.0029(9)
C10 0.0501(13) 0.0336(13) 0.0365(12) 0.0019(11) 0.0090(10) 0.0020(10)
C7 0.0439(12) 0.0307(13) 0.0346(12) 0.0036(9) -0.0034(9) -0.0003(9)
C4 0.0427(13) 0.0458(15) 0.0470(14) -0.0002(11) -0.0026(11) 0.0112(12)
C15 0.0604(15) 0.0332(14) 0.0365(12) -0.0017(12) -0.0137(11) -0.0013(11)
C6 0.0380(13) 0.052(2) 0.0597(16) -0.0032(12) -0.0017(11) 0.0221(13)
C5 0.0434(13) 0.0404(14) 0.0476(14) 0.0062(11) 0.0050(10) 0.0114(11)
C12 0.0525(15) 0.074(2) 0.0437(15) -0.0054(15) -0.0085(12) -0.0022(15)
C2 0.0391(12) 0.0454(15) 0.0481(14) -0.0013(10) 0.0011(10) 0.0050(11)
C18 0.156(4) 0.0331(18) 0.058(2) -0.022(2) -0.036(3) 0.0125(16)
C20 0.0625(17) 0.0487(18) 0.0596(18) -0.0127(14) -0.0126(14) 0.0125(14)
C16 0.092(2) 0.0368(16) 0.0469(15) 0.0136(16) -0.0114(14) -0.0014(13)
C3 0.0465(15) 0.099(3) 0.0582(19) 0.0073(16) 0.0070(13) 0.0329(18)
C17 0.143(4) 0.0355(18) 0.059(2) 0.011(2) -0.020(2) 0.0000(14)
C13 0.074(2) 0.080(3) 0.0506(17) -0.0128(18) -0.0184(15) 0.0289(17)
C14 0.0630(18) 0.060(2) 0.0496(16) -0.0158(15) -0.0093(13) 0.0193(14)
C19 0.094(3) 0.073(3) 0.063(2) -0.041(2) -0.0242(18) 0.0207(17)

loop_
_atom_type_symbol
_atom_type_description
_atom_type_scat_dispersion_real
_atom_type_scat_dispersion_imag
_atom_type_scat_source
C C 0.0181 0.0091 'International Tables Vol C Tables 4.2.6.8 and 6.1.1.4'
H H 0.0000 0.0000 'International Tables Vol C Tables 4.2.6.8 and 6.1.1.4'
N N 0.0311 0.0180 'International Tables Vol C Tables 4.2.6.8 and 6.1.1.4'
O O 0.0492 0.0322 'International Tables Vol C Tables 4.2.6.8 and 6.1.1.4'

loop_
_geom_angle_atom_site_label_1
_geom_angle_atom_site_label_2
_geom_angle_atom_site_label_3
_geom_angle
C1 O1 C7 105.68(18)
C8 O2 C1 109.26(19)
C6 N1 H1N 119.4(18)
C6 N1 H2N 121.(3)
H1N N1 H2N 118.(4)
O2 C8 C9 111.5(2)
O2 C8 C7 103.24(19)
C9 C8 C7 115.3(2)
O2 C8 H8 108.8
C9 C8 H8 108.8
C7 C8 H8 108.8
O1 C1 O2 105.72(19)
O1 C1 C5 109.0(2)
O2 C1 C5 113.3(2)
O1 C1 C2 112.1(2)
O2 C1 C2 112.2(2)
C5 C1 C2 104.7(2)
C12 C11 C10 120.7(3)
C12 C11 H11 119.6
C10 C11 H11 119.6
C10 C9 C14 118.5(2)
C10 C9 C8 122.3(2)
C14 C9 C8 119.2(2)
C9 C10 C11 120.4(2)
C9 C10 H10 119.8
C11 C10 H10 119.8
O1 C7 C15 109.9(2)
O1 C7 C8 101.29(19)
C15 C7 C8 114.9(2)
O1 C7 H7 110.2
C15 C7 H7 110.2
C8 C7 H7 110.2
C5 C4 C6 113.0(2)
C5 C4 C3 104.4(2)
C6 C4 C3 112.4(2)
C5 C4 H4 109.0
C6 C4 H4 109.0
C3 C4 H4 109.0
C16 C15 C20 119.5(3)
C16 C15 C7 119.9(3)
C20 C15 C7 120.6(3)
O3 C6 N1 123.3(3)
O3 C6 C4 121.2(3)
N1 C6 C4 115.5(3)
C4 C5 C1 103.4(2)
C4 C5 H5A 111.1
C1 C5 H5A 111.1
C4 C5 H5B 111.1
C1 C5 H5B 111.1
H5A C5 H5B 109.0
C11 C12 C13 119.4(3)
C11 C12 H12 120.3
C13 C12 H12 120.3
C3 C2 C1 106.1(2)
C3 C2 H2A 110.5
C1 C2 H2A 110.5
C3 C2 H2B 110.5
C1 C2 H2B 110.5
H2A C2 H2B 108.7
C17 C18 C19 120.9(3)
C17 C18 H18 119.6
C19 C18 H18 119.6
C15 C20 C19 119.9(4)
C15 C20 H20 120.1
C19 C20 H20 120.1
C17 C16 C15 120.5(4)
C17 C16 H16 119.7
C15 C16 H16 119.7
C2 C3 C4 106.4(2)
C2 C3 H3A 110.4
C4 C3 H3A 110.4
C2 C3 H3B 110.4
C4 C3 H3B 110.4
H3A C3 H3B 108.6
C18 C17 C16 120.1(4)
C18 C17 H17 119.9
C16 C17 H17 119.9
C12 C13 C14 120.3(3)
C12 C13 H13 119.8
C14 C13 H13 119.8
C9 C14 C13 120.6(3)
C9 C14 H14 119.7
C13 C14 H14 119.7
C20 C19 C18 119.1(4)
C20 C19 H19 120.4
C18 C19 H19 120.4

loop_
_geom_bond_atom_site_label_1
_geom_bond_atom_site_label_2
_geom_bond_distance
O1 C1 1.425(3)
O1 C7 1.434(3)
O2 C8 1.422(3)
O2 C1 1.429(3)
N1 C6 1.327(4)
N1 H1N 0.97(4)
N1 H2N 0.89(5)
C8 C9 1.508(3)
C8 C7 1.530(3)
C8 H8 1.0
O3 C6 1.213(4)
C1 C5 1.518(3)
C1 C2 1.531(4)
C11 C12 1.368(4)
C11 C10 1.385(4)
C11 H11 0.95
C9 C10 1.381(4)
C9 C14 1.385(4)
C10 H10 0.95
C7 C15 1.502(4)
C7 H7 1.0
C4 C5 1.508(4)
C4 C6 1.522(4)
C4 C3 1.541(4)
C4 H4 1.0
C15 C16 1.385(4)
C15 C20 1.387(5)
C5 H5A 0.99
C5 H5B 0.99
C12 C13 1.371(5)
C12 H12 0.95
C2 C3 1.513(4)
C2 H2A 0.99
C2 H2B 0.99
C18 C17 1.354(7)
C18 C19 1.396(7)
C18 H18 0.95
C20 C19 1.393(5)
C20 H20 0.95
C16 C17 1.382(6)
C16 H16 0.95
C3 H3A 0.99
C3 H3B 0.99
C17 H17 0.95
C13 C14 1.387(4)
C13 H13 0.95
C14 H14 0.95
C19 H19 0.95

loop_
_geom_torsion_atom_site_label_1
_geom_torsion_atom_site_label_2
_geom_torsion_atom_site_label_3
_geom_torsion_atom_site_label_4
_geom_torsion
C1 O2 C8 C9 139.5(2)
C1 O2 C8 C7 15.1(3)
C7 O1 C1 O2 -30.4(2)
C7 O1 C1 C5 -152.4(2)
C7 O1 C1 C2 92.2(2)
C8 O2 C1 O1 8.4(3)
C8 O2 C1 C5 127.7(2)
C8 O2 C1 C2 -114.1(2)
O2 C8 C9 C10 -19.6(3)
C7 C8 C9 C10 97.7(3)
O2 C8 C9 C14 160.2(3)
C7 C8 C9 C14 -82.4(3)
C14 C9 C10 C11 -0.2(4)
C8 C9 C10 C11 179.7(2)
C12 C11 C10 C9 -0.2(4)
C1 O1 C7 C15 160.4(2)
C1 O1 C7 C8 38.6(2)
O2 C8 C7 O1 -32.5(2)
C9 C8 C7 O1 -154.4(2)
O2 C8 C7 C15 -150.8(2)
C9 C8 C7 C15 87.2(3)
O1 C7 C15 C16 123.8(2)
C8 C7 C15 C16 -122.8(3)
O1 C7 C15 C20 -57.1(3)
C8 C7 C15 C20 56.3(3)
C5 C4 C6 O3 51.0(4)
C3 C4 C6 O3 -66.8(4)
C5 C4 C6 N1 -130.1(3)
C3 C4 C6 N1 112.1(3)
C6 C4 C5 C1 -159.5(2)
C3 C4 C5 C1 -37.1(3)
O1 C1 C5 C4 -82.6(2)
O2 C1 C5 C4 160.0(2)
C2 C1 C5 C4 37.5(3)
C10 C11 C12 C13 1.0(5)
O1 C1 C2 C3 94.8(3)
O2 C1 C2 C3 -146.4(3)
C5 C1 C2 C3 -23.2(3)
C16 C15 C20 C19 0.9(4)
C7 C15 C20 C19 -178.2(3)
C20 C15 C16 C17 -0.7(4)
C7 C15 C16 C17 178.4(3)
C1 C2 C3 C4 0.2(4)
C5 C4 C3 C2 22.9(4)
C6 C4 C3 C2 145.7(3)
C19 C18 C17 C16 0.2(6)
C15 C16 C17 C18 0.2(5)
C11 C12 C13 C14 -1.4(6)
C10 C9 C14 C13 -0.1(5)
C8 C9 C14 C13 180.0(3)
C12 C13 C14 C9 0.9(6)
C15 C20 C19 C18 -0.5(5)
C17 C18 C19 C20 -0.1(5)
